data_7201489
loop_
_publ_author_name
'Fu, Xiao-Fei'
'Yue, Yan-Feng'
'Guo, Rui'
'Li, Le-Le'
'Sun, Wei'
'Fang, Chen-Jie'
'Xu, Chun-Hu'
'Yan, Chun-Hua'

_publ_section_title
;
 An enhanced fluorescence in a tunable face-to-face \p&#x22EF;\p
 stacking assembly directed by the H-bonding
;
_journal_issue 11
_journal_name_full CrystEngComm
_journal_page_first 2268
_journal_paper_doi 10.1039/b910263a
_journal_volume 11
_journal_year 2009
_space_group_IT_number 1
_symmetry_cell_setting triclinic
_symmetry_Int_Tables_number 1
_symmetry_space_group_name_Hall 'P 1'
_symmetry_space_group_name_H-M 'P 1'
_audit_creation_date 2008-03-16
_audit_creation_method 'Materials Studio'
_cell_angle_alpha 90.0000
_cell_angle_beta 90.0000
_cell_angle_gamma 120.0000
_cell_length_a 34.9595
_cell_length_b 34.9595
_cell_length_c 14.5821
_cell_volume 15434.094
_cod_data_source_file LTL_model.cif
_cod_data_source_block LTL_model
_cod_original_sg_symbol_H-M P1
_cod_database_code 7201489

loop_
_symmetry_equiv_pos_as_xyz
x,y,z

loop_
_atom_site_label
_atom_site_type_symbol
_atom_site_fract_x
_atom_site_fract_y
_atom_site_fract_z
_atom_site_U_iso_or_equiv
_atom_site_adp_type
_atom_site_occupancy
C1 C 0.00000 0.30812 0.50001 0.00000 Uiso 1.00
C2 C 0.18542 0.37089 0.49999 0.00000 Uiso 1.00
H3 H 0.00002 0.33900 0.50002 0.00000 Uiso 1.00
H4 H 0.20319 0.40643 0.49999 0.00000 Uiso 1.00
Zn5 Zn 0.26705 0.90554 0.50000 0.00000 Uiso 1.00
N6 N 0.26833 0.96306 0.50000 0.00000 Uiso 1.00
C7 C 0.23826 0.97741 0.49999 0.00000 Uiso 1.00
N8 N 0.34601 0.20477 0.49998 0.00000 Uiso 1.00
C9 C 0.30301 0.17097 0.49999 0.00000 Uiso 1.00
C10 C 0.25133 0.74867 0.20926 0.00000 Uiso 1.00
C11 C 0.41787 0.58214 0.19677 0.00000 Uiso 1.00
C12 C 0.33075 0.83040 0.00001 0.00000 Uiso 1.00
H13 H 0.20321 0.95586 0.49998 0.00000 Uiso 1.00
H14 H 0.27567 0.17660 0.49999 0.00000 Uiso 1.00
H15 H 0.23549 0.76452 0.17554 0.00000 Uiso 1.00
H16 H 0.40549 0.59451 0.14372 0.00000 Uiso 1.00
H17 H 0.34574 0.80998 0.00001 0.00000 Uiso 1.00
Zn18 Zn 0.33254 0.83386 0.20456 0.00000 Uiso 1.00
N19 N 0.76951 0.29443 0.76853 0.00000 Uiso 1.00
C20 C 0.73767 0.30171 0.73009 0.00000 Uiso 1.00
C21 C 0.29625 0.86631 0.35398 0.00000 Uiso 1.00
N22 N 0.29745 0.90273 0.38740 0.00000 Uiso 1.00
N23 N 0.32037 0.87473 0.27731 0.00000 Uiso 1.00
C24 C 0.32394 0.93630 0.32843 0.00000 Uiso 1.00
C25 C 0.33833 0.91924 0.26068 0.00000 Uiso 1.00
N26 N 0.60534 0.45829 0.76625 0.00000 Uiso 1.00
C27 C 0.57821 0.46111 0.70145 0.00000 Uiso 1.00
N28 N 0.67989 0.15559 0.07650 0.00000 Uiso 1.00
C29 C 0.69865 0.13120 0.04714 0.00000 Uiso 1.00
H30 H 0.74539 0.33396 0.70634 0.00000 Uiso 1.00
H31 H 0.27789 0.83397 0.38429 0.00000 Uiso 1.00
H32 H 0.32992 0.96928 0.33860 0.00000 Uiso 1.00
H33 H 0.35958 0.93505 0.20285 0.00000 Uiso 1.00
H34 H 0.58901 0.49053 0.66107 0.00000 Uiso 1.00
H35 H 0.71032 0.11593 0.09510 0.00000 Uiso 1.00
C36 C 0.69190 0.69190 0.50001 0.00000 Uiso 1.00
C37 C 0.62910 0.81458 0.50000 0.00000 Uiso 1.00
H38 H 0.66103 0.66103 0.50002 0.00000 Uiso 1.00
H39 H 0.59356 0.79682 0.49999 0.00000 Uiso 1.00
Zn40 Zn 0.09446 0.36150 0.50000 0.00000 Uiso 1.00
N41 N 0.03694 0.30526 0.49999 0.00000 Uiso 1.00
C42 C 0.02256 0.26083 0.49999 0.00000 Uiso 1.00
N43 N 0.79519 0.14124 0.49999 0.00000 Uiso 1.00
C44 C 0.82898 0.13204 0.49999 0.00000 Uiso 1.00
C45 C 0.25130 0.50257 0.20938 0.00000 Uiso 1.00
C46 C 0.41787 0.83573 0.19675 0.00000 Uiso 1.00
C47 C 0.16957 0.50031 0.00001 0.00000 Uiso 1.00
H48 H 0.04410 0.24731 0.49998 0.00000 Uiso 1.00
H49 H 0.82335 0.09907 0.49998 0.00000 Uiso 1.00
H50 H 0.23545 0.47086 0.17572 0.00000 Uiso 1.00
H51 H 0.40549 0.81098 0.14370 0.00000 Uiso 1.00
H52 H 0.19000 0.53573 0.00000 0.00000 Uiso 1.00
Zn53 Zn 0.16611 0.49864 0.20455 0.00000 Uiso 1.00
N54 N 0.70561 0.47516 0.76845 0.00000 Uiso 1.00
C55 C 0.69832 0.43602 0.73009 0.00000 Uiso 1.00
C56 C 0.13367 0.42991 0.35398 0.00000 Uiso 1.00
N57 N 0.09726 0.39469 0.38739 0.00000 Uiso 1.00
N58 N 0.12525 0.44562 0.27734 0.00000 Uiso 1.00
C59 C 0.06368 0.38762 0.32845 0.00000 Uiso 1.00
C60 C 0.08073 0.41908 0.26073 0.00000 Uiso 1.00
N61 N 0.54170 0.14705 0.76626 0.00000 Uiso 1.00
C62 C 0.53889 0.11710 0.70144 0.00000 Uiso 1.00
N63 N 0.84444 0.52433 0.07648 0.00000 Uiso 1.00
C64 C 0.86884 0.56748 0.04712 0.00000 Uiso 1.00
H65 H 0.66607 0.41148 0.70638 0.00000 Uiso 1.00
H66 H 0.16602 0.44388 0.38426 0.00000 Uiso 1.00
H67 H 0.03070 0.36064 0.33863 0.00000 Uiso 1.00
H68 H 0.06493 0.42455 0.20292 0.00000 Uiso 1.00
H69 H 0.50948 0.09849 0.66105 0.00000 Uiso 1.00
H70 H 0.88411 0.59442 0.09509 0.00000 Uiso 1.00
C71 C 0.30812 0.00001 0.50000 0.00000 Uiso 1.00
C72 C 0.18548 0.81454 0.50001 0.00000 Uiso 1.00
H73 H 0.33900 0.00002 0.50001 0.00000 Uiso 1.00
H74 H 0.20326 0.79677 0.50002 0.00000 Uiso 1.00
Zn75 Zn 0.63853 0.73301 0.50001 0.00000 Uiso 1.00
N76 N 0.69475 0.73169 0.50000 0.00000 Uiso 1.00
C77 C 0.73918 0.76175 0.49998 0.00000 Uiso 1.00
N78 N 0.85881 0.65400 0.49999 0.00000 Uiso 1.00
C79 C 0.86801 0.69701 0.49999 0.00000 Uiso 1.00
C80 C 0.49743 0.74871 0.20938 0.00000 Uiso 1.00
C81 C 0.16427 0.58213 0.19675 0.00000 Uiso 1.00
C82 C 0.49966 0.66924 0.00001 0.00000 Uiso 1.00
H83 H 0.75269 0.79681 0.49997 0.00000 Uiso 1.00
H84 H 0.90098 0.72434 0.49998 0.00000 Uiso 1.00
H85 H 0.52914 0.76456 0.17572 0.00000 Uiso 1.00
H86 H 0.18902 0.59450 0.14370 0.00000 Uiso 1.00
H87 H 0.46425 0.65425 0.00002 0.00000 Uiso 1.00
Zn88 Zn 0.50136 0.66747 0.20456 0.00000 Uiso 1.00
N89 N 0.52484 0.23046 0.76847 0.00000 Uiso 1.00
C90 C 0.56398 0.26230 0.73010 0.00000 Uiso 1.00
C91 C 0.57008 0.70374 0.35400 0.00000 Uiso 1.00
N92 N 0.60531 0.70257 0.38740 0.00000 Uiso 1.00
N93 N 0.55438 0.67962 0.27733 0.00000 Uiso 1.00
C94 C 0.61240 0.67608 0.32844 0.00000 Uiso 1.00
C95 C 0.58094 0.66167 0.26070 0.00000 Uiso 1.00
N96 N 0.85295 0.39467 0.76628 0.00000 Uiso 1.00
C97 C 0.88290 0.42179 0.70145 0.00000 Uiso 1.00
N98 N 0.47569 0.32012 0.07649 0.00000 Uiso 1.00
C99 C 0.43254 0.30137 0.04713 0.00000 Uiso 1.00
H100 H 0.58851 0.25457 0.70639 0.00000 Uiso 1.00
H101 H 0.55608 0.72209 0.38431 0.00000 Uiso 1.00
H102 H 0.63940 0.67010 0.33860 0.00000 Uiso 1.00
H103 H 0.57550 0.64042 0.20286 0.00000 Uiso 1.00
H104 H 0.90150 0.41098 0.66107 0.00000 Uiso 1.00
H105 H 0.40560 0.28969 0.09509 0.00000 Uiso 1.00
C106 C 0.00000 0.69188 0.50001 0.00000 Uiso 1.00
C107 C 0.81458 0.62911 0.50000 0.00000 Uiso 1.00
H108 H -0.00002 0.66100 0.50001 0.00000 Uiso 1.00
H109 H 0.79682 0.59356 0.50000 0.00000 Uiso 1.00
Zn110 Zn 0.73295 0.09447 0.50000 0.00000 Uiso 1.00
N111 N 0.73166 0.03695 0.50001 0.00000 Uiso 1.00
C112 C 0.76173 0.02259 0.50001 0.00000 Uiso 1.00
N113 N 0.65399 0.79524 0.50001 0.00000 Uiso 1.00
C114 C 0.69700 0.82903 0.50001 0.00000 Uiso 1.00
C115 C 0.74867 0.25133 0.20926 0.00000 Uiso 1.00
C116 C 0.58214 0.41786 0.19677 0.00000 Uiso 1.00
C117 C 0.66925 0.16960 0.00002 0.00000 Uiso 1.00
H118 H 0.79679 0.04415 0.50002 0.00000 Uiso 1.00
H119 H 0.72434 0.82341 0.50003 0.00000 Uiso 1.00
H120 H 0.76451 0.23548 0.17553 0.00000 Uiso 1.00
H121 H 0.59451 0.40549 0.14372 0.00000 Uiso 1.00
H122 H 0.65426 0.19003 0.00002 0.00000 Uiso 1.00
Zn123 Zn 0.66746 0.16614 0.20457 0.00000 Uiso 1.00
N124 N 0.23050 0.70557 0.76854 0.00000 Uiso 1.00
C125 C 0.26234 0.69829 0.73009 0.00000 Uiso 1.00
C126 C 0.70374 0.13369 0.35399 0.00000 Uiso 1.00
N127 N 0.70254 0.09727 0.38741 0.00000 Uiso 1.00
N128 N 0.67963 0.12527 0.27732 0.00000 Uiso 1.00
C129 C 0.67606 0.06370 0.32844 0.00000 Uiso 1.00
C130 C 0.66167 0.08076 0.26069 0.00000 Uiso 1.00
N131 N 0.39466 0.54170 0.76625 0.00000 Uiso 1.00
C132 C 0.42179 0.53888 0.70145 0.00000 Uiso 1.00
N133 N 0.32011 0.84441 0.07649 0.00000 Uiso 1.00
C134 C 0.30136 0.86881 0.04713 0.00000 Uiso 1.00
H135 H 0.25461 0.66604 0.70634 0.00000 Uiso 1.00
H136 H 0.72210 0.16603 0.38430 0.00000 Uiso 1.00
H137 H 0.67007 0.03072 0.33862 0.00000 Uiso 1.00
H138 H 0.64042 0.06495 0.20285 0.00000 Uiso 1.00
H139 H 0.41099 0.50946 0.66107 0.00000 Uiso 1.00
H140 H 0.28968 0.88407 0.09509 0.00000 Uiso 1.00
C141 C 0.30810 0.30810 0.50000 0.00000 Uiso 1.00
C142 C 0.37090 0.18543 0.49998 0.00000 Uiso 1.00
H143 H 0.33897 0.33897 0.50001 0.00000 Uiso 1.00
H144 H 0.40645 0.20319 0.49998 0.00000 Uiso 1.00
Zn145 Zn 0.90554 0.63850 0.50000 0.00000 Uiso 1.00
N146 N 0.96306 0.69474 0.50000 0.00000 Uiso 1.00
C147 C 0.97744 0.73917 0.50000 0.00000 Uiso 1.00
N148 N 0.20481 0.85877 0.50001 0.00000 Uiso 1.00
C149 C 0.17101 0.86797 0.50000 0.00000 Uiso 1.00
C150 C 0.74871 0.49743 0.20938 0.00000 Uiso 1.00
C151 C 0.58213 0.16427 0.19674 0.00000 Uiso 1.00
C152 C 0.83043 0.49969 0.00001 0.00000 Uiso 1.00
H153 H 0.95589 0.75268 0.50000 0.00000 Uiso 1.00
H154 H 0.17664 0.90094 0.50000 0.00000 Uiso 1.00
H155 H 0.76455 0.52914 0.17571 0.00000 Uiso 1.00
H156 H 0.59450 0.18902 0.14370 0.00000 Uiso 1.00
H157 H 0.81000 0.46427 0.00000 0.00000 Uiso 1.00
Zn158 Zn 0.83389 0.50136 0.20454 0.00000 Uiso 1.00
N159 N 0.29439 0.52484 0.76845 0.00000 Uiso 1.00
C160 C 0.30168 0.56398 0.73010 0.00000 Uiso 1.00
C161 C 0.86633 0.57009 0.35398 0.00000 Uiso 1.00
N162 N 0.90274 0.60531 0.38739 0.00000 Uiso 1.00
N163 N 0.87475 0.55438 0.27734 0.00000 Uiso 1.00
C164 C 0.93633 0.61238 0.32845 0.00000 Uiso 1.00
C165 C 0.91927 0.58092 0.26073 0.00000 Uiso 1.00
N166 N 0.45830 0.85295 0.76626 0.00000 Uiso 1.00
C167 C 0.46111 0.88290 0.70144 0.00000 Uiso 1.00
N168 N 0.15556 0.47567 0.07648 0.00000 Uiso 1.00
C169 C 0.13116 0.43252 0.04713 0.00000 Uiso 1.00
H170 H 0.33393 0.58851 0.70638 0.00000 Uiso 1.00
H171 H 0.83398 0.55612 0.38427 0.00000 Uiso 1.00
H172 H 0.96930 0.63936 0.33863 0.00000 Uiso 1.00
H173 H 0.93507 0.57545 0.20292 0.00000 Uiso 1.00
H174 H 0.49053 0.90151 0.66105 0.00000 Uiso 1.00
H175 H 0.11589 0.40558 0.09509 0.00000 Uiso 1.00
C176 C 0.69187 0.00000 0.50001 0.00000 Uiso 1.00
C177 C 0.81452 0.18547 0.50000 0.00000 Uiso 1.00
H178 H 0.66099 -0.00002 0.50001 0.00000 Uiso 1.00
H179 H 0.79675 0.20324 0.50000 0.00000 Uiso 1.00
Zn180 Zn 0.36147 0.26700 0.50000 0.00000 Uiso 1.00
N181 N 0.30525 0.26831 0.50000 0.00000 Uiso 1.00
C182 C 0.26082 0.23825 0.49999 0.00000 Uiso 1.00
N183 N 0.14120 0.34599 0.50000 0.00000 Uiso 1.00
C184 C 0.13199 0.30299 0.50000 0.00000 Uiso 1.00
C185 C 0.50257 0.25129 0.20938 0.00000 Uiso 1.00
C186 C 0.83573 0.41787 0.19675 0.00000 Uiso 1.00
C187 C 0.50034 0.33076 0.00001 0.00000 Uiso 1.00
H188 H 0.24731 0.20319 0.49999 0.00000 Uiso 1.00
H189 H 0.09902 0.27565 0.50001 0.00000 Uiso 1.00
H190 H 0.47086 0.23544 0.17571 0.00000 Uiso 1.00
H191 H 0.81098 0.40550 0.14370 0.00000 Uiso 1.00
H192 H 0.53575 0.34575 0.00001 0.00000 Uiso 1.00
Zn193 Zn 0.49865 0.33254 0.20456 0.00000 Uiso 1.00
N194 N 0.47517 0.76955 0.76847 0.00000 Uiso 1.00
C195 C 0.43602 0.73770 0.73011 0.00000 Uiso 1.00
C196 C 0.42992 0.29626 0.35399 0.00000 Uiso 1.00
N197 N 0.39469 0.29744 0.38740 0.00000 Uiso 1.00
N198 N 0.44562 0.32038 0.27733 0.00000 Uiso 1.00
C199 C 0.38760 0.32393 0.32843 0.00000 Uiso 1.00
C200 C 0.41906 0.33833 0.26069 0.00000 Uiso 1.00
N201 N 0.14705 0.60533 0.76628 0.00000 Uiso 1.00
C202 C 0.11711 0.57821 0.70145 0.00000 Uiso 1.00
N203 N 0.52431 0.67988 0.07648 0.00000 Uiso 1.00
C204 C 0.56746 0.69863 0.04712 0.00000 Uiso 1.00
H205 H 0.41150 0.74543 0.70640 0.00000 Uiso 1.00
H206 H 0.44391 0.27791 0.38430 0.00000 Uiso 1.00
H207 H 0.36061 0.32990 0.33860 0.00000 Uiso 1.00
H208 H 0.42451 0.35958 0.20286 0.00000 Uiso 1.00
H209 H 0.09850 0.58902 0.66106 0.00000 Uiso 1.00
H210 H 0.59440 0.71031 0.09508 0.00000 Uiso 1.00
Zn211 Zn 0.90553 0.26705 0.50000 0.00000 Uiso 1.00
N212 N 0.96305 0.26834 0.50001 0.00000 Uiso 1.00
C213 C 0.97741 0.23827 0.50000 0.00000 Uiso 1.00
N214 N 0.20476 0.34600 0.49999 0.00000 Uiso 1.00
C215 C 0.17097 0.30299 0.50000 0.00000 Uiso 1.00
C216 C 0.74866 0.25134 0.79077 0.00000 Uiso 1.00
C217 C 0.58214 0.41786 0.80323 0.00000 Uiso 1.00
C218 C 0.83040 0.33075 0.00001 0.00000 Uiso 1.00
H219 H 0.95585 0.20321 0.50001 0.00000 Uiso 1.00
H220 H 0.17660 0.27565 0.50000 0.00000 Uiso 1.00
H221 H 0.76451 0.23549 0.82451 0.00000 Uiso 1.00
H222 H 0.59452 0.40549 0.85628 0.00000 Uiso 1.00
H223 H 0.80997 0.34574 0.00002 0.00000 Uiso 1.00
Zn224 Zn 0.83387 0.33254 0.79546 0.00000 Uiso 1.00
N225 N 0.29443 0.76951 0.23149 0.00000 Uiso 1.00
C226 C 0.30171 0.73767 0.26992 0.00000 Uiso 1.00
C227 C 0.86631 0.29625 0.64602 0.00000 Uiso 1.00
N228 N 0.90273 0.29745 0.61260 0.00000 Uiso 1.00
N229 N 0.87473 0.32037 0.72269 0.00000 Uiso 1.00
C230 C 0.93630 0.32393 0.67157 0.00000 Uiso 1.00
C231 C 0.91925 0.33833 0.73932 0.00000 Uiso 1.00
N232 N 0.45830 0.60534 0.23375 0.00000 Uiso 1.00
C233 C 0.46112 0.57821 0.29856 0.00000 Uiso 1.00
N234 N 0.15559 0.67988 0.92353 0.00000 Uiso 1.00
C235 C 0.13119 0.69864 0.95290 0.00000 Uiso 1.00
H236 H 0.33396 0.74539 0.29366 0.00000 Uiso 1.00
H237 H 0.83397 0.27790 0.61571 0.00000 Uiso 1.00
H238 H 0.96928 0.32992 0.66140 0.00000 Uiso 1.00
H239 H 0.93505 0.35957 0.79717 0.00000 Uiso 1.00
H240 H 0.49054 0.58901 0.33893 0.00000 Uiso 1.00
H241 H 0.11592 0.71031 0.90493 0.00000 Uiso 1.00
Zn242 Zn 0.36150 0.09447 0.50000 0.00000 Uiso 1.00
N243 N 0.30526 0.03694 0.50000 0.00000 Uiso 1.00
C244 C 0.26083 0.02257 0.49999 0.00000 Uiso 1.00
N245 N 0.14125 0.79520 0.50001 0.00000 Uiso 1.00
C246 C 0.13204 0.82899 0.50000 0.00000 Uiso 1.00
C247 C 0.50258 0.25130 0.79064 0.00000 Uiso 1.00
C248 C 0.83573 0.41787 0.80326 0.00000 Uiso 1.00
C249 C 0.50031 0.16958 0.00001 0.00000 Uiso 1.00
H250 H 0.24731 0.04411 0.49998 0.00000 Uiso 1.00
H251 H 0.09907 0.82336 0.50000 0.00000 Uiso 1.00
H252 H 0.47087 0.23545 0.82432 0.00000 Uiso 1.00
H253 H 0.81098 0.40551 0.85631 0.00000 Uiso 1.00
H254 H 0.53573 0.19000 0.00001 0.00000 Uiso 1.00
Zn255 Zn 0.49864 0.16611 0.79547 0.00000 Uiso 1.00
N256 N 0.47516 0.70561 0.23157 0.00000 Uiso 1.00
C257 C 0.43602 0.69832 0.26991 0.00000 Uiso 1.00
C258 C 0.42991 0.13367 0.64603 0.00000 Uiso 1.00
N259 N 0.39469 0.09726 0.61262 0.00000 Uiso 1.00
N260 N 0.44563 0.12525 0.72267 0.00000 Uiso 1.00
C261 C 0.38762 0.06368 0.67156 0.00000 Uiso 1.00
C262 C 0.41908 0.08073 0.73928 0.00000 Uiso 1.00
N263 N 0.14705 0.54170 0.23374 0.00000 Uiso 1.00
C264 C 0.11710 0.53889 0.29856 0.00000 Uiso 1.00
N265 N 0.52433 0.84444 0.92353 0.00000 Uiso 1.00
C266 C 0.56749 0.86884 0.95290 0.00000 Uiso 1.00
H267 H 0.41148 0.66607 0.29362 0.00000 Uiso 1.00
H268 H 0.44389 0.16602 0.61574 0.00000 Uiso 1.00
H269 H 0.36063 0.03071 0.66138 0.00000 Uiso 1.00
H270 H 0.42454 0.06492 0.79709 0.00000 Uiso 1.00
H271 H 0.09849 0.50947 0.33895 0.00000 Uiso 1.00
H272 H 0.59443 0.88412 0.90494 0.00000 Uiso 1.00
Zn273 Zn 0.73300 0.63853 0.50000 0.00000 Uiso 1.00
N274 N 0.73169 0.69475 0.50000 0.00000 Uiso 1.00
C275 C 0.76175 0.73918 0.49998 0.00000 Uiso 1.00
N276 N 0.65400 0.85880 0.49998 0.00000 Uiso 1.00
C277 C 0.69700 0.86801 0.49999 0.00000 Uiso 1.00
C278 C 0.74871 0.49743 0.79064 0.00000 Uiso 1.00
C279 C 0.58213 0.16427 0.80326 0.00000 Uiso 1.00
C280 C 0.66924 0.49967 0.00001 0.00000 Uiso 1.00
H281 H 0.79681 0.75269 0.49996 0.00000 Uiso 1.00
H282 H 0.72434 0.90098 0.49998 0.00000 Uiso 1.00
H283 H 0.76456 0.52913 0.82431 0.00000 Uiso 1.00
H284 H 0.59450 0.18902 0.85631 0.00000 Uiso 1.00
H285 H 0.65425 0.46425 0.00001 0.00000 Uiso 1.00
Zn286 Zn 0.66746 0.50135 0.79545 0.00000 Uiso 1.00
N287 N 0.23046 0.52483 0.23155 0.00000 Uiso 1.00
C288 C 0.26230 0.56398 0.26990 0.00000 Uiso 1.00
C289 C 0.70374 0.57008 0.64601 0.00000 Uiso 1.00
N290 N 0.70257 0.60531 0.61261 0.00000 Uiso 1.00
N291 N 0.67962 0.55438 0.72267 0.00000 Uiso 1.00
C292 C 0.67608 0.61241 0.67158 0.00000 Uiso 1.00
C293 C 0.66167 0.58094 0.73931 0.00000 Uiso 1.00
N294 N 0.39467 0.85295 0.23373 0.00000 Uiso 1.00
C295 C 0.42179 0.88290 0.29855 0.00000 Uiso 1.00
N296 N 0.32012 0.47568 0.92354 0.00000 Uiso 1.00
C297 C 0.30137 0.43253 0.95291 0.00000 Uiso 1.00
H298 H 0.25457 0.58851 0.29360 0.00000 Uiso 1.00
H299 H 0.72209 0.55608 0.61569 0.00000 Uiso 1.00
H300 H 0.67012 0.63941 0.66143 0.00000 Uiso 1.00
H301 H 0.64042 0.57550 0.79715 0.00000 Uiso 1.00
H302 H 0.41098 0.90150 0.33894 0.00000 Uiso 1.00
H303 H 0.28970 0.40559 0.90495 0.00000 Uiso 1.00
Zn304 Zn 0.09448 0.73296 0.50001 0.00000 Uiso 1.00
N305 N 0.03695 0.73166 0.50001 0.00000 Uiso 1.00
C306 C 0.02259 0.76173 0.50001 0.00000 Uiso 1.00
N307 N 0.79524 0.65400 0.50000 0.00000 Uiso 1.00
C308 C 0.82903 0.69700 0.50000 0.00000 Uiso 1.00
C309 C 0.25134 0.74867 0.79077 0.00000 Uiso 1.00
C310 C 0.41786 0.58213 0.80323 0.00000 Uiso 1.00
C311 C 0.16960 0.66925 0.00001 0.00000 Uiso 1.00
H312 H 0.04414 0.79679 0.50002 0.00000 Uiso 1.00
H313 H 0.82340 0.72434 0.50001 0.00000 Uiso 1.00
H314 H 0.23549 0.76451 0.82452 0.00000 Uiso 1.00
H315 H 0.40548 0.59450 0.85628 0.00000 Uiso 1.00
H316 H 0.19003 0.65426 0.00002 0.00000 Uiso 1.00
Zn317 Zn 0.16613 0.66746 0.79546 0.00000 Uiso 1.00
N318 N 0.70558 0.23050 0.23148 0.00000 Uiso 1.00
C319 C 0.69829 0.26234 0.26991 0.00000 Uiso 1.00
C320 C 0.13369 0.70375 0.64602 0.00000 Uiso 1.00
N321 N 0.09728 0.70255 0.61260 0.00000 Uiso 1.00
N322 N 0.12527 0.67963 0.72269 0.00000 Uiso 1.00
C323 C 0.06370 0.67607 0.67157 0.00000 Uiso 1.00
C324 C 0.08076 0.66167 0.73933 0.00000 Uiso 1.00
N325 N 0.54171 0.39466 0.23375 0.00000 Uiso 1.00
C326 C 0.53889 0.42180 0.29856 0.00000 Uiso 1.00
N327 N 0.84441 0.32012 0.92354 0.00000 Uiso 1.00
C328 C 0.86881 0.30136 0.95290 0.00000 Uiso 1.00
H329 H 0.66604 0.25461 0.29366 0.00000 Uiso 1.00
H330 H 0.16603 0.72210 0.61571 0.00000 Uiso 1.00
H331 H 0.03072 0.67008 0.66140 0.00000 Uiso 1.00
H332 H 0.06495 0.64043 0.79717 0.00000 Uiso 1.00
H333 H 0.50947 0.41099 0.33893 0.00000 Uiso 1.00
H334 H 0.88408 0.28968 0.90494 0.00000 Uiso 1.00
Zn335 Zn 0.63850 0.90554 0.50000 0.00000 Uiso 1.00
N336 N 0.69474 0.96306 0.50000 0.00000 Uiso 1.00
C337 C 0.73917 0.97744 0.50000 0.00000 Uiso 1.00
N338 N 0.85875 0.20481 0.50000 0.00000 Uiso 1.00
C339 C 0.86796 0.17101 0.50000 0.00000 Uiso 1.00
C340 C 0.49743 0.74870 0.79064 0.00000 Uiso 1.00
C341 C 0.16427 0.58213 0.80326 0.00000 Uiso 1.00
C342 C 0.49969 0.83043 0.00001 0.00000 Uiso 1.00
H343 H 0.75269 0.95589 0.49999 0.00000 Uiso 1.00
H344 H 0.90093 0.17665 0.49999 0.00000 Uiso 1.00
H345 H 0.52913 0.76455 0.82432 0.00000 Uiso 1.00
H346 H 0.18902 0.59450 0.85631 0.00000 Uiso 1.00
H347 H 0.46427 0.81000 0.00001 0.00000 Uiso 1.00
Zn348 Zn 0.50136 0.83389 0.79548 0.00000 Uiso 1.00
N349 N 0.52484 0.29439 0.23157 0.00000 Uiso 1.00
C350 C 0.56398 0.30168 0.26991 0.00000 Uiso 1.00
C351 C 0.57009 0.86632 0.64603 0.00000 Uiso 1.00
N352 N 0.60531 0.90274 0.61262 0.00000 Uiso 1.00
N353 N 0.55438 0.87475 0.72267 0.00000 Uiso 1.00
C354 C 0.61239 0.93632 0.67156 0.00000 Uiso 1.00
C355 C 0.58092 0.91927 0.73929 0.00000 Uiso 1.00
N356 N 0.85295 0.45830 0.23374 0.00000 Uiso 1.00
C357 C 0.88290 0.46111 0.29856 0.00000 Uiso 1.00
N358 N 0.47567 0.15556 0.92353 0.00000 Uiso 1.00
C359 C 0.43252 0.13116 0.95289 0.00000 Uiso 1.00
H360 H 0.58852 0.33393 0.29362 0.00000 Uiso 1.00
H361 H 0.55611 0.83398 0.61575 0.00000 Uiso 1.00
H362 H 0.63938 0.96929 0.66139 0.00000 Uiso 1.00
H363 H 0.57546 0.93508 0.79710 0.00000 Uiso 1.00
H364 H 0.90150 0.49053 0.33895 0.00000 Uiso 1.00
H365 H 0.40558 0.11588 0.90493 0.00000 Uiso 1.00
Zn366 Zn 0.26700 0.36148 0.50000 0.00000 Uiso 1.00
N367 N 0.26831 0.30525 0.49999 0.00000 Uiso 1.00
C368 C 0.23825 0.26082 0.49999 0.00000 Uiso 1.00
N369 N 0.34601 0.14120 0.50000 0.00000 Uiso 1.00
C370 C 0.30300 0.13199 0.50000 0.00000 Uiso 1.00
C371 C 0.25129 0.50257 0.79064 0.00000 Uiso 1.00
C372 C 0.41787 0.83573 0.80325 0.00000 Uiso 1.00
C373 C 0.33075 0.50033 0.00001 0.00000 Uiso 1.00
H374 H 0.20319 0.24731 0.49998 0.00000 Uiso 1.00
H375 H 0.27567 0.09903 0.50001 0.00000 Uiso 1.00
H376 H 0.23544 0.47087 0.82432 0.00000 Uiso 1.00
H377 H 0.40550 0.81098 0.85630 0.00000 Uiso 1.00
H378 H 0.34575 0.53575 0.00001 0.00000 Uiso 1.00
Zn379 Zn 0.33253 0.49863 0.79547 0.00000 Uiso 1.00
N380 N 0.76954 0.47517 0.23155 0.00000 Uiso 1.00
C381 C 0.73770 0.43602 0.26990 0.00000 Uiso 1.00
C382 C 0.29625 0.42992 0.64602 0.00000 Uiso 1.00
N383 N 0.29743 0.39469 0.61262 0.00000 Uiso 1.00
N384 N 0.32037 0.44562 0.72268 0.00000 Uiso 1.00
C385 C 0.32391 0.38759 0.67159 0.00000 Uiso 1.00
C386 C 0.33832 0.41905 0.73932 0.00000 Uiso 1.00
N387 N 0.60533 0.14705 0.23373 0.00000 Uiso 1.00
C388 C 0.57821 0.11711 0.29855 0.00000 Uiso 1.00
N389 N 0.67987 0.52431 0.92353 0.00000 Uiso 1.00
C390 C 0.69862 0.56746 0.95289 0.00000 Uiso 1.00
H391 H 0.74542 0.41149 0.29360 0.00000 Uiso 1.00
H392 H 0.27790 0.44391 0.61570 0.00000 Uiso 1.00
H393 H 0.32988 0.36059 0.66143 0.00000 Uiso 1.00
H394 H 0.35957 0.42450 0.79715 0.00000 Uiso 1.00
H395 H 0.58902 0.09850 0.33894 0.00000 Uiso 1.00
H396 H 0.71030 0.59440 0.90493 0.00000 Uiso 1.00
Zn397 Zn 0.66746 0.16613 0.79547 0.00000 Uiso 1.00
N398 N 0.23049 0.70558 0.23149 0.00000 Uiso 1.00
C399 C 0.26234 0.69829 0.26992 0.00000 Uiso 1.00
C400 C 0.70375 0.13369 0.64602 0.00000 Uiso 1.00
N401 N 0.70255 0.09727 0.61260 0.00000 Uiso 1.00
N402 N 0.67963 0.12527 0.72269 0.00000 Uiso 1.00
C403 C 0.67606 0.06370 0.67157 0.00000 Uiso 1.00
C404 C 0.66167 0.08076 0.73932 0.00000 Uiso 1.00
N405 N 0.39467 0.54171 0.23375 0.00000 Uiso 1.00
C406 C 0.42180 0.53889 0.29856 0.00000 Uiso 1.00
N407 N 0.32012 0.84442 0.92353 0.00000 Uiso 1.00
C408 C 0.30136 0.86881 0.95289 0.00000 Uiso 1.00
H409 H 0.25461 0.66604 0.29366 0.00000 Uiso 1.00
H410 H 0.72210 0.16603 0.61571 0.00000 Uiso 1.00
H411 H 0.67008 0.03072 0.66140 0.00000 Uiso 1.00
H412 H 0.64043 0.06495 0.79716 0.00000 Uiso 1.00
H413 H 0.41100 0.50947 0.33893 0.00000 Uiso 1.00
H414 H 0.28969 0.88408 0.90493 0.00000 Uiso 1.00
Zn415 Zn 0.83389 0.50136 0.79547 0.00000 Uiso 1.00
N416 N 0.29439 0.52484 0.23157 0.00000 Uiso 1.00
C417 C 0.30168 0.56399 0.26991 0.00000 Uiso 1.00
C418 C 0.86633 0.57009 0.64603 0.00000 Uiso 1.00
N419 N 0.90274 0.60531 0.61262 0.00000 Uiso 1.00
N420 N 0.87475 0.55437 0.72267 0.00000 Uiso 1.00
C421 C 0.93632 0.61239 0.67156 0.00000 Uiso 1.00
C422 C 0.91927 0.58092 0.73928 0.00000 Uiso 1.00
N423 N 0.45829 0.85295 0.23374 0.00000 Uiso 1.00
C424 C 0.46111 0.88290 0.29856 0.00000 Uiso 1.00
N425 N 0.15555 0.47567 0.92353 0.00000 Uiso 1.00
C426 C 0.13115 0.43251 0.95289 0.00000 Uiso 1.00
H427 H 0.33393 0.58852 0.29362 0.00000 Uiso 1.00
H428 H 0.83398 0.55611 0.61574 0.00000 Uiso 1.00
H429 H 0.96930 0.63938 0.66139 0.00000 Uiso 1.00
H430 H 0.93508 0.57546 0.79709 0.00000 Uiso 1.00
H431 H 0.49052 0.90151 0.33895 0.00000 Uiso 1.00
H432 H 0.11588 0.40557 0.90493 0.00000 Uiso 1.00
Zn433 Zn 0.49864 0.33254 0.79546 0.00000 Uiso 1.00
N434 N 0.47516 0.76954 0.23155 0.00000 Uiso 1.00
C435 C 0.43602 0.73770 0.26990 0.00000 Uiso 1.00
C436 C 0.42992 0.29625 0.64601 0.00000 Uiso 1.00
N437 N 0.39469 0.29743 0.61261 0.00000 Uiso 1.00
N438 N 0.44562 0.32038 0.72267 0.00000 Uiso 1.00
C439 C 0.38760 0.32392 0.67158 0.00000 Uiso 1.00
C440 C 0.41906 0.33833 0.73931 0.00000 Uiso 1.00
N441 N 0.14705 0.60533 0.23373 0.00000 Uiso 1.00
C442 C 0.11710 0.57821 0.29855 0.00000 Uiso 1.00
N443 N 0.52431 0.67987 0.92353 0.00000 Uiso 1.00
C444 C 0.56746 0.69863 0.95289 0.00000 Uiso 1.00
H445 H 0.41149 0.74542 0.29360 0.00000 Uiso 1.00
H446 H 0.44392 0.27791 0.61570 0.00000 Uiso 1.00
H447 H 0.36060 0.32989 0.66143 0.00000 Uiso 1.00
H448 H 0.42450 0.35958 0.79715 0.00000 Uiso 1.00
H449 H 0.09850 0.58901 0.33894 0.00000 Uiso 1.00
H450 H 0.59440 0.71030 0.90492 0.00000 Uiso 1.00
Zn451 Zn 0.33254 0.83387 0.79546 0.00000 Uiso 1.00
N452 N 0.76951 0.29442 0.23149 0.00000 Uiso 1.00
C453 C 0.73767 0.30171 0.26991 0.00000 Uiso 1.00
C454 C 0.29626 0.86631 0.64602 0.00000 Uiso 1.00
N455 N 0.29745 0.90273 0.61261 0.00000 Uiso 1.00
N456 N 0.32037 0.87473 0.72269 0.00000 Uiso 1.00
C457 C 0.32394 0.93630 0.67158 0.00000 Uiso 1.00
C458 C 0.33833 0.91925 0.73933 0.00000 Uiso 1.00
N459 N 0.60534 0.45829 0.23375 0.00000 Uiso 1.00
C460 C 0.57820 0.46111 0.29856 0.00000 Uiso 1.00
N461 N 0.67989 0.15559 0.92354 0.00000 Uiso 1.00
C462 C 0.69864 0.13119 0.95290 0.00000 Uiso 1.00
H463 H 0.74539 0.33396 0.29366 0.00000 Uiso 1.00
H464 H 0.27790 0.83397 0.61571 0.00000 Uiso 1.00
H465 H 0.32991 0.96927 0.66142 0.00000 Uiso 1.00
H466 H 0.35958 0.93505 0.79717 0.00000 Uiso 1.00
H467 H 0.58901 0.49053 0.33893 0.00000 Uiso 1.00
H468 H 0.71032 0.11593 0.90494 0.00000 Uiso 1.00
Zn469 Zn 0.16610 0.49864 0.79547 0.00000 Uiso 1.00
N470 N 0.70561 0.47516 0.23157 0.00000 Uiso 1.00
C471 C 0.69832 0.43602 0.26991 0.00000 Uiso 1.00
C472 C 0.13367 0.42991 0.64603 0.00000 Uiso 1.00
N473 N 0.09726 0.39469 0.61262 0.00000 Uiso 1.00
N474 N 0.12525 0.44563 0.72267 0.00000 Uiso 1.00
C475 C 0.06367 0.38761 0.67156 0.00000 Uiso 1.00
C476 C 0.08073 0.41908 0.73928 0.00000 Uiso 1.00
N477 N 0.54170 0.14705 0.23374 0.00000 Uiso 1.00
C478 C 0.53889 0.11710 0.29856 0.00000 Uiso 1.00
N479 N 0.84444 0.52433 0.92353 0.00000 Uiso 1.00
C480 C 0.86885 0.56749 0.95289 0.00000 Uiso 1.00
H481 H 0.66607 0.41148 0.29362 0.00000 Uiso 1.00
H482 H 0.16602 0.44389 0.61574 0.00000 Uiso 1.00
H483 H 0.03070 0.36063 0.66139 0.00000 Uiso 1.00
H484 H 0.06492 0.42454 0.79709 0.00000 Uiso 1.00
H485 H 0.50948 0.09849 0.33895 0.00000 Uiso 1.00
H486 H 0.88412 0.59443 0.90493 0.00000 Uiso 1.00
Zn487 Zn 0.50135 0.66746 0.79545 0.00000 Uiso 1.00
N488 N 0.52484 0.23046 0.23155 0.00000 Uiso 1.00
C489 C 0.56398 0.26230 0.26990 0.00000 Uiso 1.00
C490 C 0.57007 0.70374 0.64601 0.00000 Uiso 1.00
N491 N 0.60531 0.70257 0.61262 0.00000 Uiso 1.00
N492 N 0.55437 0.67961 0.72266 0.00000 Uiso 1.00
C493 C 0.61240 0.67608 0.67159 0.00000 Uiso 1.00
C494 C 0.58094 0.66167 0.73931 0.00000 Uiso 1.00
N495 N 0.85295 0.39467 0.23373 0.00000 Uiso 1.00
C496 C 0.88290 0.42179 0.29855 0.00000 Uiso 1.00
N497 N 0.47569 0.32013 0.92353 0.00000 Uiso 1.00
C498 C 0.43254 0.30137 0.95289 0.00000 Uiso 1.00
H499 H 0.58851 0.25458 0.29360 0.00000 Uiso 1.00
H500 H 0.55608 0.72208 0.61569 0.00000 Uiso 1.00
H501 H 0.63941 0.67012 0.66144 0.00000 Uiso 1.00
H502 H 0.57549 0.64041 0.79715 0.00000 Uiso 1.00
H503 H 0.90151 0.41099 0.33894 0.00000 Uiso 1.00
H504 H 0.40560 0.28970 0.90493 0.00000 Uiso 1.00
Zn505 Zn 0.16614 0.66746 0.20457 0.00000 Uiso 1.00
N506 N 0.70557 0.23050 0.76854 0.00000 Uiso 1.00
C507 C 0.69829 0.26234 0.73009 0.00000 Uiso 1.00
C508 C 0.13369 0.70375 0.35400 0.00000 Uiso 1.00
N509 N 0.09728 0.70255 0.38741 0.00000 Uiso 1.00
N510 N 0.12527 0.67963 0.27732 0.00000 Uiso 1.00
C511 C 0.06370 0.67606 0.32845 0.00000 Uiso 1.00
C512 C 0.08076 0.66167 0.26070 0.00000 Uiso 1.00
N513 N 0.54171 0.39466 0.76625 0.00000 Uiso 1.00
C514 C 0.53889 0.42180 0.70145 0.00000 Uiso 1.00
N515 N 0.84441 0.32011 0.07649 0.00000 Uiso 1.00
C516 C 0.86881 0.30136 0.04713 0.00000 Uiso 1.00
H517 H 0.66604 0.25461 0.70634 0.00000 Uiso 1.00
H518 H 0.16603 0.72210 0.38431 0.00000 Uiso 1.00
H519 H 0.03072 0.67007 0.33863 0.00000 Uiso 1.00
H520 H 0.06495 0.64042 0.20286 0.00000 Uiso 1.00
H521 H 0.50947 0.41099 0.66108 0.00000 Uiso 1.00
H522 H 0.88407 0.28968 0.09510 0.00000 Uiso 1.00
Zn523 Zn 0.50135 0.83389 0.20455 0.00000 Uiso 1.00
N524 N 0.52485 0.29439 0.76845 0.00000 Uiso 1.00
C525 C 0.56399 0.30168 0.73009 0.00000 Uiso 1.00
C526 C 0.57009 0.86632 0.35398 0.00000 Uiso 1.00
N527 N 0.60531 0.90274 0.38738 0.00000 Uiso 1.00
N528 N 0.55437 0.87475 0.27734 0.00000 Uiso 1.00
C529 C 0.61237 0.93632 0.32845 0.00000 Uiso 1.00
C530 C 0.58091 0.91927 0.26072 0.00000 Uiso 1.00
N531 N 0.85296 0.45830 0.76626 0.00000 Uiso 1.00
C532 C 0.88290 0.46111 0.70144 0.00000 Uiso 1.00
N533 N 0.47567 0.15556 0.07648 0.00000 Uiso 1.00
C534 C 0.43252 0.13116 0.04712 0.00000 Uiso 1.00
H535 H 0.58852 0.33393 0.70638 0.00000 Uiso 1.00
H536 H 0.55612 0.83398 0.38426 0.00000 Uiso 1.00
H537 H 0.63936 0.96930 0.33862 0.00000 Uiso 1.00
H538 H 0.57545 0.93507 0.20291 0.00000 Uiso 1.00
H539 H 0.90151 0.49052 0.66105 0.00000 Uiso 1.00
H540 H 0.40558 0.11589 0.09509 0.00000 Uiso 1.00
Zn541 Zn 0.33254 0.49865 0.20456 0.00000 Uiso 1.00
N542 N 0.76955 0.47517 0.76846 0.00000 Uiso 1.00
C543 C 0.73770 0.43602 0.73010 0.00000 Uiso 1.00
C544 C 0.29626 0.42992 0.35399 0.00000 Uiso 1.00
N545 N 0.29743 0.39469 0.38739 0.00000 Uiso 1.00
N546 N 0.32038 0.44563 0.27734 0.00000 Uiso 1.00
C547 C 0.32392 0.38760 0.32842 0.00000 Uiso 1.00
C548 C 0.33833 0.41906 0.26070 0.00000 Uiso 1.00
N549 N 0.60533 0.14705 0.76628 0.00000 Uiso 1.00
C550 C 0.57821 0.11710 0.70146 0.00000 Uiso 1.00
N551 N 0.67987 0.52431 0.07648 0.00000 Uiso 1.00
C552 C 0.69863 0.56746 0.04713 0.00000 Uiso 1.00
H553 H 0.74543 0.41149 0.70640 0.00000 Uiso 1.00
H554 H 0.27790 0.44391 0.38431 0.00000 Uiso 1.00
H555 H 0.32989 0.36060 0.33858 0.00000 Uiso 1.00
H556 H 0.35959 0.42451 0.20287 0.00000 Uiso 1.00
H557 H 0.58902 0.09850 0.66107 0.00000 Uiso 1.00
H558 H 0.71030 0.59440 0.09509 0.00000 Uiso 1.00
Zn559 Zn 0.83386 0.33254 0.20455 0.00000 Uiso 1.00
N560 N 0.29443 0.76951 0.76853 0.00000 Uiso 1.00
C561 C 0.30171 0.73767 0.73009 0.00000 Uiso 1.00
C562 C 0.86631 0.29626 0.35399 0.00000 Uiso 1.00
N563 N 0.90272 0.29745 0.38741 0.00000 Uiso 1.00
N564 N 0.87473 0.32037 0.27732 0.00000 Uiso 1.00
C565 C 0.93630 0.32394 0.32844 0.00000 Uiso 1.00
C566 C 0.91925 0.33833 0.26069 0.00000 Uiso 1.00
N567 N 0.45828 0.60533 0.76625 0.00000 Uiso 1.00
C568 C 0.46111 0.57820 0.70145 0.00000 Uiso 1.00
N569 N 0.15559 0.67989 0.07649 0.00000 Uiso 1.00
C570 C 0.13119 0.69864 0.04713 0.00000 Uiso 1.00
H571 H 0.33396 0.74539 0.70633 0.00000 Uiso 1.00
H572 H 0.83397 0.27790 0.38430 0.00000 Uiso 1.00
H573 H 0.96928 0.32993 0.33863 0.00000 Uiso 1.00
H574 H 0.93505 0.35958 0.20285 0.00000 Uiso 1.00
H575 H 0.49052 0.58900 0.66107 0.00000 Uiso 1.00
H576 H 0.11593 0.71032 0.09509 0.00000 Uiso 1.00
Zn577 Zn 0.49864 0.16611 0.20454 0.00000 Uiso 1.00
N578 N 0.47515 0.70561 0.76845 0.00000 Uiso 1.00
C579 C 0.43601 0.69832 0.73009 0.00000 Uiso 1.00
C580 C 0.42991 0.13368 0.35398 0.00000 Uiso 1.00
N581 N 0.39469 0.09726 0.38739 0.00000 Uiso 1.00
N582 N 0.44563 0.12525 0.27734 0.00000 Uiso 1.00
C583 C 0.38762 0.06368 0.32846 0.00000 Uiso 1.00
C584 C 0.41908 0.08073 0.26073 0.00000 Uiso 1.00
N585 N 0.14704 0.54170 0.76626 0.00000 Uiso 1.00
C586 C 0.11710 0.53889 0.70144 0.00000 Uiso 1.00
N587 N 0.52433 0.84444 0.07649 0.00000 Uiso 1.00
C588 C 0.56748 0.86884 0.04713 0.00000 Uiso 1.00
H589 H 0.41148 0.66607 0.70639 0.00000 Uiso 1.00
H590 H 0.44388 0.16602 0.38425 0.00000 Uiso 1.00
H591 H 0.36064 0.03071 0.33864 0.00000 Uiso 1.00
H592 H 0.42455 0.06493 0.20291 0.00000 Uiso 1.00
H593 H 0.09849 0.50948 0.66105 0.00000 Uiso 1.00
H594 H 0.59442 0.88411 0.09510 0.00000 Uiso 1.00
Zn595 Zn 0.66746 0.50135 0.20456 0.00000 Uiso 1.00
N596 N 0.23045 0.52483 0.76847 0.00000 Uiso 1.00
C597 C 0.26230 0.56398 0.73010 0.00000 Uiso 1.00
C598 C 0.70375 0.57008 0.35399 0.00000 Uiso 1.00
N599 N 0.70257 0.60531 0.38740 0.00000 Uiso 1.00
N600 N 0.67962 0.55438 0.27733 0.00000 Uiso 1.00
C601 C 0.67608 0.61240 0.32843 0.00000 Uiso 1.00
C602 C 0.66167 0.58094 0.26070 0.00000 Uiso 1.00
N603 N 0.39467 0.85295 0.76627 0.00000 Uiso 1.00
C604 C 0.42179 0.88290 0.70145 0.00000 Uiso 1.00
N605 N 0.32012 0.47569 0.07649 0.00000 Uiso 1.00
C606 C 0.30137 0.43253 0.04714 0.00000 Uiso 1.00
H607 H 0.25458 0.58851 0.70640 0.00000 Uiso 1.00
H608 H 0.72209 0.55609 0.38430 0.00000 Uiso 1.00
H609 H 0.67011 0.63940 0.33859 0.00000 Uiso 1.00
H610 H 0.64041 0.57549 0.20287 0.00000 Uiso 1.00
H611 H 0.41099 0.90150 0.66106 0.00000 Uiso 1.00
H612 H 0.28970 0.40560 0.09511 0.00000 Uiso 1.00
